data_2213715
loop_
_publ_author_name
'Aghabozorg, Hossein'
'Attar Gharamaleki, Jafar'
'Ghasemikhah, Pouya'
'Ghadermazi, Mohammad'
'Soleimannejad, Janet'

_publ_section_title
;
 Piperazinediium bis(pyridine-2,6-dicarboxylato)nickelate(II)
 tetrahydrate
;
_journal_issue 6
_journal_name_full 'Acta Crystallographica Section E'
_journal_page_first m1710
_journal_page_last m1711
_journal_paper_doi 10.1107/S1600536807023367
_journal_volume 63
_journal_year 2007
_chemical_formula_iupac '(C4 H12 N2) [Ni (C7 H3 N O4)2] , 4H2 O'
_chemical_formula_moiety '(C4 H12 N2) 2+ , [Ni (C7 H3 N O4)2] 2- , 4H2 O'
_chemical_formula_sum 'C18 H26 N4 Ni O12'
_chemical_formula_weight 549.14
_chemical_name_systematic
;
Piperazinediium bis(pyridine-2,6-dicarboxylato)nickelate(II) tetrahydrate
;
_space_group_IT_number 14
_symmetry_cell_setting monoclinic
_symmetry_space_group_name_Hall '-P 2yn'
_symmetry_space_group_name_H-M 'P 1 21/n 1'
_atom_sites_solution_hydrogens geom
_atom_sites_solution_primary direct
_atom_sites_solution_secondary difmap
_audit_creation_method SHELXL-97
_cell_angle_alpha 90.00
_cell_angle_beta 90.502(2)
_cell_angle_gamma 90.00
_cell_formula_units_Z 4
_cell_length_a 7.9776(11)
_cell_length_b 13.2767(19)
_cell_length_c 21.054(3)
_cell_measurement_reflns_used 6417
_cell_measurement_temperature 150(2)
_cell_measurement_theta_max 26.98
_cell_measurement_theta_min 2.46
_cell_volume 2229.9(5)
_computing_cell_refinement 'SAINT (Bruker, 1998)'
_computing_data_collection 'SMART (Bruker, 1998)'
_computing_data_reduction SAINT
_computing_molecular_graphics 'SHELXTL (Bruker, 1998)'
_computing_publication_material SHELXTL
_computing_structure_refinement 'SHELXL97 (Sheldrick, 1997)'
_computing_structure_solution 'SHELXS97 (Sheldrick, 1997)'
_diffrn_ambient_temperature 150(2)
_diffrn_detector_area_resol_mean 100
_diffrn_measured_fraction_theta_full 1.000
_diffrn_measured_fraction_theta_max 0.988
_diffrn_measurement_device_type 'Bruker SMART area-detector diffractometer'
_diffrn_measurement_method '\w scans'
_diffrn_radiation_monochromator graphite
_diffrn_radiation_source 'fine-focus sealed tube'
_diffrn_radiation_type MoK\a
_diffrn_radiation_wavelength 0.71073
_diffrn_reflns_av_R_equivalents 0.0535
_diffrn_reflns_av_sigmaI/netI 0.0498
_diffrn_reflns_limit_h_max 10
_diffrn_reflns_limit_h_min -10
_diffrn_reflns_limit_k_max 17
_diffrn_reflns_limit_k_min -17
_diffrn_reflns_limit_l_max 27
_diffrn_reflns_limit_l_min -27
_diffrn_reflns_number 25180
_diffrn_reflns_theta_full 25.00
_diffrn_reflns_theta_max 27.59
_diffrn_reflns_theta_min 1.81
_diffrn_standards_decay_% 0
_diffrn_standards_number 0
_exptl_absorpt_coefficient_mu 0.944
_exptl_absorpt_correction_T_max 0.9369
_exptl_absorpt_correction_T_min 0.8485
_exptl_absorpt_correction_type multi-scan
_exptl_absorpt_process_details '(SADABS; Bruker, 1998)'
_exptl_crystal_colour green
_exptl_crystal_density_diffrn 1.636
_exptl_crystal_density_method 'not measured'
_exptl_crystal_description block
_exptl_crystal_F_000 1144
_exptl_crystal_size_max 0.18
_exptl_crystal_size_mid 0.15
_exptl_crystal_size_min 0.07
_refine_diff_density_max 0.361
_refine_diff_density_min -0.418
_refine_ls_extinction_method none
_refine_ls_goodness_of_fit_ref 1.013
_refine_ls_hydrogen_treatment constr
_refine_ls_matrix_type full
_refine_ls_number_parameters 318
_refine_ls_number_reflns 5111
_refine_ls_number_restraints 0
_refine_ls_restrained_S_all 1.013
_refine_ls_R_factor_all 0.0635
_refine_ls_R_factor_gt 0.0379
_refine_ls_shift/su_max 0.000
_refine_ls_shift/su_mean 0.000
_refine_ls_structure_factor_coef Fsqd
_refine_ls_weighting_details 'calc w=1/[\s^2^(Fo^2^)+(0.0467P)^2^+0.0000P] where P=(Fo^2^+2Fc^2^)/3'
_refine_ls_weighting_scheme calc
_refine_ls_wR_factor_gt 0.0861
_refine_ls_wR_factor_ref 0.0940
_reflns_number_gt 3612
_reflns_number_total 5111
_reflns_threshold_expression >2sigma(I)
_cod_data_source_file bx2084.cif
_cod_data_source_block I
_cod_original_cell_volume 2229.8(5)
_cod_original_sg_symbol_H-M P21/n
_cod_database_code 2213715
_cod_database_fobs_code 2213715

loop_
_symmetry_equiv_pos_as_xyz
'x, y, z'
'-x+1/2, y+1/2, -z+1/2'
'-x, -y, -z'
'x-1/2, -y-1/2, z-1/2'

loop_
_atom_site_type_symbol
_atom_site_label
_atom_site_fract_x
_atom_site_fract_y
_atom_site_fract_z
_atom_site_U_iso_or_equiv
_atom_site_adp_type
_atom_site_calc_flag
_atom_site_refinement_flags
_atom_site_occupancy
Ni Ni1 0.23343(4) 0.75474(2) 0.007996(14) 0.01605(10) Uani d . 1
O O1 0.40312(19) 0.70749(12) -0.06451(8) 0.0202(4) Uani d . 1
O O2 0.4609(2) 0.57156(12) -0.12315(8) 0.0223(4) Uani d . 1
O O3 -0.0547(2) 0.61563(12) 0.14314(8) 0.0218(4) Uani d . 1
O O4 0.0453(2) 0.73511(11) 0.07875(8) 0.0205(4) Uani d . 1
O O5 0.4136(2) 0.76423(12) 0.08329(8) 0.0214(4) Uani d . 1
O O6 0.5285(2) 0.87901(13) 0.14854(8) 0.0256(4) Uani d . 1
O O7 0.0134(2) 0.95380(13) -0.11768(8) 0.0256(4) Uani d . 1
O O8 0.07588(19) 0.80978(12) -0.06660(8) 0.0204(4) Uani d . 1
O O9 0.0331(2) 0.11768(14) 0.32180(9) 0.0364(5) Uani d . 1
H H9B 0.0478 0.1686 0.3531 0.048(9) Uiso d R 1
H H9A -0.0006 0.0605 0.3456 0.077(12) Uiso d R 1
O O10 0.7399(2) 0.44110(14) 0.71874(9) 0.0328(5) Uani d . 1
H H10A 0.6671 0.4377 0.6829 0.039 Uiso d R 1
H H10B 0.6714 0.4158 0.7518 0.039 Uiso d R 1
O O11 -0.0361(2) 0.43955(13) 0.21897(8) 0.0304(4) Uani d . 1
H H11A 0.0223 0.4592 0.2565 0.036 Uiso d R 1
H H11B -0.0404 0.4999 0.1947 0.036 Uiso d R 1
O O12 0.1234(2) 0.26988(13) 0.16332(9) 0.0291(4) Uani d . 1
H H12B 0.0522 0.2448 0.1305 0.035 Uiso d R 1
H H12A 0.0542 0.3246 0.1758 0.035 Uiso d R 1
N N1 0.2149(2) 0.60746(14) 0.01186(9) 0.0156(4) Uani d . 1
N N2 0.2654(2) 0.90052(14) 0.01493(9) 0.0152(4) Uani d . 1
N N3 0.4462(2) 0.27255(15) 0.20231(9) 0.0207(5) Uani d . 1
H H3B 0.4720 0.3226 0.1753 0.025 Uiso d R 1
H H3A 0.3530 0.2441 0.1860 0.025 Uiso d R 1
N N4 0.7096(2) 0.27635(14) 0.29515(9) 0.0195(5) Uani d . 1
H H4B 0.8001 0.3024 0.3150 0.023 Uiso d R 1
H H4A 0.6636 0.2288 0.3200 0.023 Uiso d R 1
C C1 0.3960(3) 0.61423(18) -0.07599(11) 0.0176(5) Uani d . 1
C C2 0.3014(3) 0.55085(17) -0.02846(11) 0.0159(5) Uani d . 1
C C3 0.3007(3) 0.44672(18) -0.02384(11) 0.0192(5) Uani d . 1
H H3 0.3609 0.4062 -0.0531 0.023 Uiso calc R 1
C C4 0.2093(3) 0.40361(18) 0.02486(11) 0.0200(5) Uani d . 1
H H4 0.2071 0.3325 0.0295 0.024 Uiso calc R 1
C C5 0.1213(3) 0.46372(17) 0.06671(11) 0.0192(5) Uani d . 1
H H5 0.0595 0.4345 0.1004 0.023 Uiso calc R 1
C C6 0.1251(3) 0.56680(17) 0.05859(11) 0.0167(5) Uani d . 1
C C7 0.0316(3) 0.64473(17) 0.09696(11) 0.0176(5) Uani d . 1
C C8 0.4416(3) 0.85382(18) 0.10199(11) 0.0184(5) Uani d . 1
C C9 0.3618(3) 0.93598(17) 0.06175(11) 0.0164(5) Uani d . 1
C C10 0.3872(3) 1.03821(17) 0.06906(11) 0.0182(5) Uani d . 1
H H10 0.4550 1.0635 0.1028 0.022 Uiso calc R 1
C C11 0.3114(3) 1.10280(18) 0.02607(12) 0.0211(5) Uani d . 1
H H11 0.3280 1.1734 0.0299 0.025 Uiso calc R 1
C C12 0.2111(3) 1.06511(17) -0.02263(11) 0.0185(5) Uani d . 1
H H12 0.1590 1.1090 -0.0525 0.022 Uiso calc R 1
C C13 0.1889(3) 0.96183(17) -0.02646(11) 0.0164(5) Uani d . 1
C C14 0.0830(3) 0.90522(18) -0.07527(11) 0.0178(5) Uani d . 1
C C15 0.5776(3) 0.19368(18) 0.20308(12) 0.0216(5) Uani d . 1
H H15A 0.5970 0.1697 0.1592 0.026 Uiso calc R 1
H H15B 0.5393 0.1357 0.2288 0.026 Uiso calc R 1
C C16 0.4186(3) 0.31777(19) 0.26631(11) 0.0223(5) Uani d . 1
H H16A 0.3736 0.2661 0.2954 0.027 Uiso calc R 1
H H16B 0.3357 0.3730 0.2630 0.027 Uiso calc R 1
C C17 0.5813(3) 0.35802(18) 0.29238(12) 0.0245(6) Uani d . 1
H H17A 0.6217 0.4134 0.2650 0.029 Uiso calc R 1
H H17B 0.5635 0.3855 0.3355 0.029 Uiso calc R 1
C C18 0.7395(3) 0.23442(18) 0.23072(12) 0.0206(5) Uani d . 1
H H18A 0.8237 0.1798 0.2334 0.025 Uiso calc R 1
H H18B 0.7841 0.2878 0.2027 0.025 Uiso calc R 1

loop_
_atom_site_aniso_label
_atom_site_aniso_U_11
_atom_site_aniso_U_22
_atom_site_aniso_U_33
_atom_site_aniso_U_12
_atom_site_aniso_U_13
_atom_site_aniso_U_23
Ni1 0.01895(16) 0.01449(16) 0.01470(17) -0.00075(13) -0.00121(11) -0.00007(13)
O1 0.0234(9) 0.0173(9) 0.0199(9) -0.0017(7) 0.0036(7) -0.0006(7)
O2 0.0268(9) 0.0224(9) 0.0176(9) 0.0025(7) 0.0040(7) -0.0021(7)
O3 0.0284(9) 0.0205(9) 0.0164(9) 0.0003(7) 0.0051(7) 0.0011(7)
O4 0.0263(9) 0.0180(9) 0.0173(9) 0.0015(7) 0.0032(7) -0.0002(7)
O5 0.0274(9) 0.0177(9) 0.0190(9) 0.0029(7) -0.0055(7) 0.0010(7)
O6 0.0270(9) 0.0275(10) 0.0221(10) 0.0057(8) -0.0125(8) -0.0034(8)
O7 0.0295(10) 0.0274(10) 0.0197(10) -0.0041(8) -0.0115(8) 0.0067(8)
O8 0.0229(9) 0.0189(9) 0.0192(10) -0.0030(7) -0.0063(7) -0.0005(7)
O9 0.0616(13) 0.0251(10) 0.0226(11) -0.0076(9) 0.0043(10) -0.0009(9)
O10 0.0251(10) 0.0455(12) 0.0277(11) -0.0005(8) -0.0042(8) -0.0036(9)
O11 0.0461(11) 0.0246(10) 0.0204(10) -0.0028(8) -0.0056(9) 0.0027(8)
O12 0.0230(9) 0.0279(10) 0.0363(11) 0.0005(7) -0.0109(8) -0.0049(8)
N1 0.0179(10) 0.0162(10) 0.0125(10) -0.0002(8) -0.0020(8) -0.0006(8)
N2 0.0145(9) 0.0184(10) 0.0126(10) -0.0002(8) -0.0014(8) -0.0009(8)
N3 0.0185(10) 0.0279(12) 0.0157(11) -0.0053(8) -0.0028(8) 0.0014(9)
N4 0.0199(10) 0.0206(11) 0.0178(11) -0.0060(8) -0.0058(9) 0.0004(8)
C1 0.0147(11) 0.0203(13) 0.0179(13) 0.0004(9) -0.0025(10) 0.0014(10)
C2 0.0134(11) 0.0186(12) 0.0156(12) -0.0010(9) -0.0018(9) -0.0023(10)
C3 0.0171(12) 0.0212(12) 0.0193(13) 0.0016(10) -0.0011(10) -0.0041(10)
C4 0.0216(12) 0.0161(12) 0.0222(14) 0.0019(10) -0.0024(10) 0.0025(10)
C5 0.0223(12) 0.0196(12) 0.0157(13) -0.0010(10) -0.0006(10) 0.0031(10)
C6 0.0158(11) 0.0210(12) 0.0132(12) -0.0004(9) -0.0023(9) 0.0009(10)
C7 0.0198(12) 0.0180(12) 0.0151(13) -0.0005(10) -0.0031(10) -0.0018(10)
C8 0.0167(12) 0.0224(13) 0.0161(13) 0.0019(10) -0.0001(10) 0.0005(10)
C9 0.0150(11) 0.0202(12) 0.0141(12) 0.0024(9) -0.0002(9) -0.0019(10)
C10 0.0179(11) 0.0189(12) 0.0179(13) -0.0011(10) -0.0038(10) -0.0041(10)
C11 0.0207(12) 0.0159(12) 0.0266(15) -0.0006(10) 0.0019(11) -0.0027(10)
C12 0.0177(12) 0.0196(13) 0.0183(13) 0.0016(10) 0.0000(10) 0.0049(10)
C13 0.0160(11) 0.0207(12) 0.0125(12) -0.0010(9) 0.0016(9) 0.0020(10)
C14 0.0157(11) 0.0239(13) 0.0138(13) -0.0011(10) 0.0011(9) 0.0008(10)
C15 0.0244(13) 0.0207(13) 0.0199(14) -0.0019(10) 0.0003(11) -0.0021(11)
C16 0.0232(13) 0.0267(14) 0.0169(13) 0.0012(11) 0.0013(10) 0.0003(11)
C17 0.0310(14) 0.0219(13) 0.0205(14) 0.0026(11) -0.0012(11) -0.0036(11)
C18 0.0192(12) 0.0227(13) 0.0198(13) 0.0002(10) 0.0001(10) 0.0002(10)

loop_
_atom_type_symbol
_atom_type_description
_atom_type_scat_dispersion_real
_atom_type_scat_dispersion_imag
_atom_type_scat_source
C C 0.0033 0.0016 'International Tables Vol C Tables 4.2.6.8 and 6.1.1.4'
H H 0.0000 0.0000 'International Tables Vol C Tables 4.2.6.8 and 6.1.1.4'
N N 0.0061 0.0033 'International Tables Vol C Tables 4.2.6.8 and 6.1.1.4'
O O 0.0106 0.0060 'International Tables Vol C Tables 4.2.6.8 and 6.1.1.4'
Ni Ni 0.3393 1.1124 'International Tables Vol C Tables 4.2.6.8 and 6.1.1.4'

loop_
_geom_angle_atom_site_label_1
_geom_angle_atom_site_label_2
_geom_angle_atom_site_label_3
_geom_angle
_geom_angle_publ_flag
N2 Ni1 N1 172.66(8) y
N2 Ni1 O8 77.97(7) ?
N1 Ni1 O8 109.14(7) ?
N2 Ni1 O5 78.45(7) ?
N1 Ni1 O5 94.50(7) ?
O8 Ni1 O5 156.31(6) y
N2 Ni1 O4 99.22(7) ?
N1 Ni1 O4 78.25(7) ?
O8 Ni1 O4 98.16(6) ?
O5 Ni1 O4 87.82(6) y
N2 Ni1 O1 105.06(7) ?
N1 Ni1 O1 77.65(7) ?
O8 Ni1 O1 87.00(6) y
O5 Ni1 O1 96.95(6) ?
O4 Ni1 O1 155.72(6) y
C1 O1 Ni1 113.30(14) ?
C7 O4 Ni1 112.92(14) ?
C8 O5 Ni1 113.61(14) ?
C14 O8 Ni1 114.66(14) ?
H9B O9 H9A 103.8 ?
H10A O10 H10B 102.3 ?
H11A O11 H11B 103.3 ?
H12B O12 H12A 97.1 ?
C2 N1 C6 121.7(2) ?
C2 N1 Ni1 119.77(15) ?
C6 N1 Ni1 118.30(15) ?
C9 N2 C13 121.7(2) ?
C9 N2 Ni1 118.62(15) ?
C13 N2 Ni1 119.71(15) ?
C15 N3 C16 112.59(18) ?
C15 N3 H3B 111.3 ?
C16 N3 H3B 108.0 ?
C15 N3 H3A 106.8 ?
C16 N3 H3A 112.7 ?
H3B N3 H3A 105.2 ?
C18 N4 C17 110.60(18) ?
C18 N4 H4B 115.7 ?
C17 N4 H4B 106.6 ?
C18 N4 H4A 109.6 ?
C17 N4 H4A 104.4 ?
H4B N4 H4A 109.2 ?
O2 C1 O1 125.0(2) ?
O2 C1 C2 118.8(2) ?
O1 C1 C2 116.1(2) ?
N1 C2 C3 121.1(2) ?
N1 C2 C1 111.8(2) ?
C3 C2 C1 127.1(2) ?
C2 C3 C4 117.8(2) ?
C2 C3 H3 121.1 ?
C4 C3 H3 121.1 ?
C5 C4 C3 120.4(2) ?
C5 C4 H4 119.8 ?
C3 C4 H4 119.8 ?
C6 C5 C4 118.8(2) ?
C6 C5 H5 120.6 ?
C4 C5 H5 120.6 ?
N1 C6 C5 120.3(2) ?
N1 C6 C7 112.8(2) ?
C5 C6 C7 126.9(2) ?
O3 C7 O4 125.1(2) ?
O3 C7 C6 118.6(2) ?
O4 C7 C6 116.3(2) ?
O6 C8 O5 126.3(2) ?
O6 C8 C9 118.4(2) ?
O5 C8 C9 115.3(2) ?
N2 C9 C10 120.9(2) ?
N2 C9 C8 113.3(2) ?
C10 C9 C8 125.7(2) ?
C9 C10 C11 118.3(2) ?
C9 C10 H10 120.9 ?
C11 C10 H10 120.9 ?
C10 C11 C12 120.4(2) ?
C10 C11 H11 119.8 ?
C12 C11 H11 119.8 ?
C13 C12 C11 118.2(2) ?
C13 C12 H12 120.9 ?
C11 C12 H12 120.9 ?
N2 C13 C12 120.5(2) ?
N2 C13 C14 112.8(2) ?
C12 C13 C14 126.7(2) ?
O7 C14 O8 127.0(2) ?
O7 C14 C13 118.4(2) ?
O8 C14 C13 114.6(2) ?
N3 C15 C18 110.69(19) ?
N3 C15 H15A 109.5 ?
C18 C15 H15A 109.5 ?
N3 C15 H15B 109.5 ?
C18 C15 H15B 109.5 ?
H15A C15 H15B 108.1 ?
N3 C16 C17 109.8(2) ?
N3 C16 H16A 109.7 ?
C17 C16 H16A 109.7 ?
N3 C16 H16B 109.7 ?
C17 C16 H16B 109.7 ?
H16A C16 H16B 108.2 ?
N4 C17 C16 110.2(2) ?
N4 C17 H17A 109.6 ?
C16 C17 H17A 109.6 ?
N4 C17 H17B 109.6 ?
C16 C17 H17B 109.6 ?
H17A C17 H17B 108.1 ?
N4 C18 C15 109.97(19) ?
N4 C18 H18A 109.7 ?
C15 C18 H18A 109.7 ?
N4 C18 H18B 109.7 ?
C15 C18 H18B 109.7 ?
H18A C18 H18B 108.2 ?

loop_
_geom_bond_atom_site_label_1
_geom_bond_atom_site_label_2
_geom_bond_distance
_geom_bond_publ_flag
Ni1 N2 1.9575(19) y
Ni1 N1 1.9626(19) y
Ni1 O8 2.1320(16) y
Ni1 O5 2.1340(16) y
Ni1 O4 2.1400(16) y
Ni1 O1 2.1429(16) y
O1 C1 1.263(3) ?
O2 C1 1.259(3) ?
O3 C7 1.257(3) ?
O4 C7 1.265(3) ?
O5 C8 1.272(3) ?
O6 C8 1.242(3) ?
O7 C14 1.230(3) ?
O8 C14 1.282(3) ?
O9 H9B 0.9500 ?
O9 H9A 0.9501 ?
O10 H10A 0.9501 ?
O10 H10B 0.9499 ?
O11 H11A 0.9500 ?
O11 H11B 0.9501 ?
O12 H12B 0.9500 ?
O12 H12A 0.9499 ?
N1 C2 1.331(3) ?
N1 C6 1.336(3) ?
N2 C9 1.331(3) ?
N2 C13 1.336(3) ?
N3 C15 1.481(3) ?
N3 C16 1.493(3) ?
N3 H3B 0.9001 ?
N3 H3A 0.9000 ?
N4 C18 1.487(3) ?
N4 C17 1.492(3) ?
N4 H4B 0.9000 ?
N4 H4A 0.9000 ?
C1 C2 1.514(3) ?
C2 C3 1.386(3) ?
C3 C4 1.387(3) ?
C3 H3 0.9500 ?
C4 C5 1.385(3) ?
C4 H4 0.9500 ?
C5 C6 1.380(3) ?
C5 H5 0.9500 ?
C6 C7 1.513(3) ?
C8 C9 1.518(3) ?
C9 C10 1.381(3) ?
C10 C11 1.382(3) ?
C10 H10 0.9500 ?
C11 C12 1.388(3) ?
C11 H11 0.9500 ?
C12 C13 1.385(3) ?
C12 H12 0.9500 ?
C13 C14 1.523(3) ?
C15 C18 1.512(3) ?
C15 H15A 0.9900 ?
C15 H15B 0.9900 ?
C16 C17 1.503(3) ?
C16 H16A 0.9900 ?
C16 H16B 0.9900 ?
C17 H17A 0.9900 ?
C17 H17B 0.9900 ?
C18 H18A 0.9900 ?
C18 H18B 0.9900 ?

loop_
_geom_hbond_atom_site_label_D
_geom_hbond_atom_site_label_H
_geom_hbond_atom_site_label_A
_geom_hbond_site_symmetry_A
_geom_hbond_distance_DH
_geom_hbond_distance_HA
_geom_hbond_distance_DA
_geom_hbond_angle_DHA
O9 H9B O5 4_575 0.95 1.87 2.819(2) 176.7
O9 H9A O2 2_554 0.95 1.90 2.828(2) 165.6
O10 H10A O7 . 0.95 1.99 2.927(2) 167.4
O10 H10B O9 . 0.95 1.90 2.846(3) 172.7
O11 H11A O6 2_545 0.95 2.30 2.903(2) 120.4
O11 H11A O10 4_676 0.95 2.37 3.124(2) 136.3
O11 H11B O3 . 0.95 1.88 2.834(2) 176.9
O12 H12B O8 3_565 0.95 1.83 2.781(2) 176.5
O12 H12A O11 . 0.95 1.92 2.844(2) 163.6
N3 H3B O2 3_665 0.90 1.86 2.763(3) 175.8
N3 H3B O1 3_665 0.90 2.58 3.161(3) 123.3
N3 H3A O12 . 0.90 1.92 2.696(2) 143.5
N4 H4B O6 2_645 0.90 1.86 2.754(2) 169.5
N4 H4A O3 2_545 0.90 1.90 2.792(3) 168.6
C15 H15A O1 3_665 0.99 2.58 3.204(3) 121
C16 H16B O10 4_676 0.99 2.57 3.457(3) 149
C17 H17B O7 4_676 0.99 2.39 3.184(3) 137
C18 H18B O11 1_655 0.99 2.50 3.270(3) 135

loop_
_geom_torsion_atom_site_label_1
_geom_torsion_atom_site_label_2
_geom_torsion_atom_site_label_3
_geom_torsion_atom_site_label_4
_geom_torsion
_geom_torsion_publ_flag
N2 Ni1 O1 C1 -178.68(15) ?
N1 Ni1 O1 C1 8.35(15) ?
O8 Ni1 O1 C1 -101.99(16) ?
O5 Ni1 O1 C1 101.46(16) ?
O4 Ni1 O1 C1 1.3(3) ?
N2 Ni1 O4 C7 -162.01(16) ?
N1 Ni1 O4 C7 10.98(16) ?
O8 Ni1 O4 C7 118.95(16) ?
O5 Ni1 O4 C7 -84.08(16) y
O1 Ni1 O4 C7 18.0(3) ?
N2 Ni1 O5 C8 7.61(16) ?
N1 Ni1 O5 C8 -170.29(16) ?
O8 Ni1 O5 C8 13.2(3) ?
O4 Ni1 O5 C8 -92.26(16) y
O1 Ni1 O5 C8 111.63(16) ?
N2 Ni1 O8 C14 4.62(15) ?
N1 Ni1 O8 C14 -177.30(15) ?
O5 Ni1 O8 C14 -1.0(3) ?
O4 Ni1 O8 C14 102.37(16) ?
O1 Ni1 O8 C14 -101.48(16) ?
N2 Ni1 N1 C2 -114.2(6) ?
O8 Ni1 N1 C2 80.63(17) ?
O5 Ni1 N1 C2 -97.89(17) ?
O4 Ni1 N1 C2 175.29(18) ?
O1 Ni1 N1 C2 -1.75(16) ?
N2 Ni1 N1 C6 60.6(6) ?
O8 Ni1 N1 C6 -104.56(16) ?
O5 Ni1 N1 C6 76.92(16) ?
O4 Ni1 N1 C6 -9.90(16) ?
O1 Ni1 N1 C6 173.06(17) ?
N1 Ni1 N2 C9 11.2(7) ?
O8 Ni1 N2 C9 176.82(17) ?
O5 Ni1 N2 C9 -5.48(16) ?
O4 Ni1 N2 C9 80.37(16) ?
O1 Ni1 N2 C9 -99.65(16) ?
N1 Ni1 N2 C13 -167.9(5) ?
O8 Ni1 N2 C13 -2.27(16) ?
O5 Ni1 N2 C13 175.44(17) ?
O4 Ni1 N2 C13 -98.72(16) ?
O1 Ni1 N2 C13 81.26(17) ?
Ni1 O1 C1 O2 167.25(18) ?
Ni1 O1 C1 C2 -12.8(2) ?
C6 N1 C2 C3 0.5(3) ?
Ni1 N1 C2 C3 175.12(16) ?
C6 N1 C2 C1 -178.59(19) ?
Ni1 N1 C2 C1 -4.0(2) ?
O2 C1 C2 N1 -168.6(2) ?
O1 C1 C2 N1 11.5(3) ?
O2 C1 C2 C3 12.4(3) ?
O1 C1 C2 C3 -167.5(2) ?
N1 C2 C3 C4 -1.1(3) ?
C1 C2 C3 C4 177.8(2) ?
C2 C3 C4 C5 0.5(3) ?
C3 C4 C5 C6 0.6(3) ?
C2 N1 C6 C5 0.7(3) ?
Ni1 N1 C6 C5 -173.99(17) ?
C2 N1 C6 C7 -177.69(19) ?
Ni1 N1 C6 C7 7.6(2) ?
C4 C5 C6 N1 -1.3(3) ?
C4 C5 C6 C7 176.9(2) ?
Ni1 O4 C7 O3 170.98(18) ?
Ni1 O4 C7 C6 -10.2(2) ?
N1 C6 C7 O3 -178.59(19) ?
C5 C6 C7 O3 3.1(4) ?
N1 C6 C7 O4 2.5(3) ?
C5 C6 C7 O4 -175.8(2) ?
Ni1 O5 C8 O6 172.99(19) ?
Ni1 O5 C8 C9 -8.2(2) ?
C13 N2 C9 C10 -0.4(3) ?
Ni1 N2 C9 C10 -179.45(17) ?
C13 N2 C9 C8 -177.99(19) ?
Ni1 N2 C9 C8 2.9(2) ?
O6 C8 C9 N2 -177.1(2) ?
O5 C8 C9 N2 3.9(3) ?
O6 C8 C9 C10 5.4(3) ?
O5 C8 C9 C10 -173.5(2) ?
N2 C9 C10 C11 -0.7(3) ?
C8 C9 C10 C11 176.6(2) ?
C9 C10 C11 C12 0.7(3) ?
C10 C11 C12 C13 0.3(3) ?
C9 N2 C13 C12 1.5(3) ?
Ni1 N2 C13 C12 -179.48(17) ?
C9 N2 C13 C14 -179.07(19) ?
Ni1 N2 C13 C14 0.0(2) ?
C11 C12 C13 N2 -1.4(3) ?
C11 C12 C13 C14 179.2(2) ?
Ni1 O8 C14 O7 174.76(19) ?
Ni1 O8 C14 C13 -5.8(2) ?
N2 C13 C14 O7 -176.5(2) ?
C12 C13 C14 O7 3.0(3) ?
N2 C13 C14 O8 4.1(3) ?
C12 C13 C14 O8 -176.5(2) ?
C16 N3 C15 C18 -55.1(3) ?
C15 N3 C16 C17 55.5(3) ?
C18 N4 C17 C16 59.7(2) ?
N3 C16 C17 N4 -57.0(3) ?
C17 N4 C18 C15 -58.5(2) ?
N3 C15 C18 N4 55.8(3) ?
